data_7230429
loop_
_publ_author_name
'Seiler, Vanessa Kristina'
'Callebaut, Kevin'
'Robeyns, Koen'
'Tumanov, Nikolay'
'Wouters, Johan'
'Champagne, Beno\^it'
'Leyssens, Tom'

_publ_section_title
;
 Acidochromic spiropyran--merocyanine stabilisation in the solid state
;
_journal_issue 24
_journal_name_full CrystEngComm
_journal_page_first 3318
_journal_paper_doi 10.1039/C8CE00291F
_journal_volume 20
_journal_year 2018
_chemical_formula_moiety 'C20 H22 N O2, N O3, H2 O'
_chemical_formula_sum 'C20 H24 N2 O6'
_chemical_formula_weight 388.41
_space_group_crystal_system monoclinic
_space_group_IT_number 14
_space_group_name_Hall '-P 2ybc'
_space_group_name_H-M_alt 'P 1 21/c 1'
_symmetry_space_group_name_Hall '-P 2ybc'
_symmetry_space_group_name_H-M 'P 1 21/c 1'
_atom_sites_solution_hydrogens mixed
_audit_creation_method SHELXL-2016/4
_audit_update_record
;
2018-02-15 deposited with the CCDC.
2018-04-06 downloaded from the CCDC.
;
_cell_angle_alpha 90
_cell_angle_beta 99.632(7)
_cell_angle_gamma 90
_cell_formula_units_Z 4
_cell_length_a 10.9418(7)
_cell_length_b 22.2438(13)
_cell_length_c 8.0740(6)
_cell_measurement_reflns_used 3235
_cell_measurement_temperature 150(2)
_cell_measurement_theta_max 25.1920
_cell_measurement_theta_min 3.0400
_cell_volume 1937.4(2)
_computing_cell_refinement
;
CrysAlisPro, Agilent Technologies,
Version 1.171.37.35 (release 13-08-2014 CrysAlis171 .NET)
(compiled Aug 13 2014,18:06:01)
;
_computing_data_collection MAR
_computing_data_reduction
;
CrysAlisPro, Agilent Technologies,
Version 1.171.37.35 (release 13-08-2014 CrysAlis171 .NET)
(compiled Aug 13 2014,18:06:01)
;
_computing_molecular_graphics 'MERCURY (Macrae et al., 2008)'
_computing_publication_material
;
'MERCURY (Macrae et al., 2008), Platon (Spek, 2009)'
;
_computing_structure_refinement 'SHELXL-2014/7 (Sheldrick, 2014)'
_computing_structure_solution 'SHELXT (Sheldrick, 2015)'
_diffrn_ambient_temperature 150(2)
_diffrn_measured_fraction_theta_full 0.992
_diffrn_measured_fraction_theta_max 0.992
_diffrn_measurement_device_type 'MAR345 image plate'
_diffrn_measurement_method '81 images, \D\F 2.0\% '
_diffrn_radiation_monochromator 'Xenocs Fox3D mirror'
_diffrn_radiation_type MoK\a
_diffrn_radiation_wavelength 0.71073
_diffrn_reflns_av_R_equivalents 0.0668
_diffrn_reflns_av_unetI/netI 0.0636
_diffrn_reflns_Laue_measured_fraction_full 0.992
_diffrn_reflns_Laue_measured_fraction_max 0.992
_diffrn_reflns_limit_h_max 12
_diffrn_reflns_limit_h_min -13
_diffrn_reflns_limit_k_max 26
_diffrn_reflns_limit_k_min -26
_diffrn_reflns_limit_l_max 9
_diffrn_reflns_limit_l_min -8
_diffrn_reflns_number 10899
_diffrn_reflns_point_group_measured_fraction_full 0.992
_diffrn_reflns_point_group_measured_fraction_max 0.992
_diffrn_reflns_theta_full 25.000
_diffrn_reflns_theta_max 25.241
_diffrn_reflns_theta_min 3.056
_diffrn_source 'Rigaku UltraX 18 rotating anode'
_exptl_absorpt_coefficient_mu 0.099
_exptl_absorpt_correction_T_max 1.00000
_exptl_absorpt_correction_T_min 0.92215
_exptl_absorpt_correction_type multi-scan
_exptl_absorpt_process_details
;
CrysAlisPro, Agilent Technologies,
Version 1.171.37.35 (release 13-08-2014 CrysAlis171 .NET)
(compiled Aug 13 2014,18:06:01)
Empirical absorption correction using spherical harmonics,
 implemented in SCALE3 ABSPACK scaling algorithm.
;
_exptl_crystal_colour yellow-orange
_exptl_crystal_density_diffrn 1.332
_exptl_crystal_description rod
_exptl_crystal_F_000 824
_exptl_crystal_recrystallization_method 'Re-crystallisation from solvent: Acetonitrile'
_exptl_crystal_size_max 0.4
_exptl_crystal_size_mid 0.08
_exptl_crystal_size_min 0.07
_refine_diff_density_max 0.233
_refine_diff_density_min -0.180
_refine_diff_density_rms 0.043
_refine_ls_extinction_method none
_refine_ls_goodness_of_fit_ref 1.060
_refine_ls_hydrogen_treatment constr
_refine_ls_matrix_type full
_refine_ls_number_parameters 261
_refine_ls_number_reflns 3471
_refine_ls_number_restraints 0
_refine_ls_restrained_S_all 1.060
_refine_ls_R_factor_all 0.0898
_refine_ls_R_factor_gt 0.0539
_refine_ls_shift/su_max 0.000
_refine_ls_shift/su_mean 0.000
_refine_ls_structure_factor_coef Fsqd
_refine_ls_weighting_details 'w=1/[\s^2^(Fo^2^)+(0.0290P)^2^+0.7508P] where P=(Fo^2^+2Fc^2^)/3'
_refine_ls_weighting_scheme calc
_refine_ls_wR_factor_gt 0.0960
_refine_ls_wR_factor_ref 0.1074
_reflns_Friedel_coverage 0.000
_reflns_number_gt 2478
_reflns_number_total 3471
_reflns_threshold_expression 'I > 2\s(I)'
_cod_data_source_file c8ce00291f2.cif
_cod_data_source_block vs_spome_hno3_acn
_cod_depositor_comments 'Adding full bibliography for 7230424--7230439.cif.'
_cod_database_code 7230429
_shelx_shelxl_version_number 2016/4
_shelx_space_group_comment
;
The symmetry employed for this shelxl refinement is uniquely defined
by the following loop, which should always be used as a source of
symmetry information in preference to the above space-group names.
They are only intended as comments.
;

loop_
_space_group_symop_operation_xyz
'x, y, z'
'-x, y+1/2, -z+1/2'
'-x, -y, -z'
'x, -y-1/2, z-1/2'

loop_
_atom_site_label
_atom_site_type_symbol
_atom_site_fract_x
_atom_site_fract_y
_atom_site_fract_z
_atom_site_U_iso_or_equiv
_atom_site_adp_type
_atom_site_occupancy
_atom_site_site_symmetry_order
_atom_site_calc_flag
_atom_site_refinement_flags_posn
_atom_site_refinement_flags_adp
_atom_site_refinement_flags_occupancy
O1 O 0.46555(14) 0.61825(7) 0.2209(2) 0.0289(4) Uani 1 1 d . . .
H1 H 0.397912 0.633850 0.177065 0.043 Uiso 1 1 calc R U .
C2 C 0.5601(2) 0.64824(9) 0.1700(3) 0.0199(5) Uani 1 1 d . . .
C3 C 0.5424(2) 0.67858(10) 0.0148(3) 0.0231(5) Uani 1 1 d . . .
C4 C 0.6388(2) 0.71037(10) -0.0324(3) 0.0269(6) Uani 1 1 d . . .
H4 H 0.626734 0.731484 -0.136178 0.032 Uiso 1 1 calc R U .
C5 C 0.7547(2) 0.71168(10) 0.0718(3) 0.0278(6) Uani 1 1 d . . .
H5 H 0.820534 0.734189 0.039106 0.033 Uiso 1 1 calc R U .
C6 C 0.7739(2) 0.68071(10) 0.2209(3) 0.0238(5) Uani 1 1 d . . .
H6 H 0.853584 0.681038 0.289102 0.029 Uiso 1 1 calc R U .
C7 C 0.6767(2) 0.64848(9) 0.2734(3) 0.0205(5) Uani 1 1 d . . .
C8 C 0.6900(2) 0.61590(10) 0.4305(3) 0.0223(5) Uani 1 1 d . . .
H8 H 0.625085 0.588928 0.444099 0.027 Uiso 1 1 calc R U .
C9 C 0.7859(2) 0.62005(10) 0.5601(3) 0.0225(5) Uani 1 1 d . . .
H9 H 0.852482 0.646296 0.548926 0.027 Uiso 1 1 calc R U .
C10 C 0.7916(2) 0.58692(9) 0.7126(3) 0.0206(5) Uani 1 1 d . . .
C11 C 0.7106(2) 0.53459(10) 0.7514(3) 0.0207(5) Uani 1 1 d . . .
C12 C 0.5729(2) 0.55059(11) 0.7463(3) 0.0286(6) Uani 1 1 d . . .
H121 H 0.529884 0.516377 0.787084 0.043 Uiso 1 1 calc R U .
H122 H 0.534669 0.559973 0.630625 0.043 Uiso 1 1 calc R U .
H123 H 0.566515 0.585605 0.818095 0.043 Uiso 1 1 calc R U .
C13 C 0.7242(2) 0.48180(10) 0.6315(3) 0.0240(5) Uani 1 1 d . . .
H131 H 0.812180 0.471791 0.638538 0.036 Uiso 1 1 calc R U .
H132 H 0.689751 0.493431 0.516038 0.036 Uiso 1 1 calc R U .
H133 H 0.679452 0.446710 0.663800 0.036 Uiso 1 1 calc R U .
C14 C 0.7687(2) 0.51964(10) 0.9301(3) 0.0228(5) Uani 1 1 d . . .
C15 C 0.7382(2) 0.47774(11) 1.0416(3) 0.0283(6) Uani 1 1 d . . .
H15 H 0.670358 0.451151 1.009997 0.034 Uiso 1 1 calc R U .
C16 C 0.8089(2) 0.47507(12) 1.2020(3) 0.0350(6) Uani 1 1 d . . .
H16 H 0.789830 0.445966 1.279921 0.042 Uiso 1 1 calc R U .
C17 C 0.9072(2) 0.51471(12) 1.2490(3) 0.0365(7) Uani 1 1 d . . .
H17 H 0.953390 0.512477 1.359494 0.044 Uiso 1 1 calc R U .
C18 C 0.9390(2) 0.55706(11) 1.1392(3) 0.0306(6) Uani 1 1 d . . .
H18 H 1.006136 0.584080 1.170673 0.037 Uiso 1 1 calc R U .
C19 C 0.8677(2) 0.55806(10) 0.9800(3) 0.0237(5) Uani 1 1 d . . .
N20 N 0.87958(17) 0.59725(8) 0.8443(2) 0.0227(5) Uani 1 1 d . . .
C21 C 0.9790(2) 0.64211(11) 0.8560(3) 0.0334(6) Uani 1 1 d . . .
H21A H 1.007175 0.652555 0.974141 0.050 Uiso 0.5 1 calc R U P
H21B H 0.947689 0.678246 0.793440 0.050 Uiso 0.5 1 calc R U P
H21C H 1.048419 0.625508 0.808285 0.050 Uiso 0.5 1 calc R U P
H21D H 0.995014 0.651651 0.743103 0.050 Uiso 0.5 1 calc R U P
H21E H 1.054500 0.625960 0.923804 0.050 Uiso 0.5 1 calc R U P
H21F H 0.953770 0.678698 0.908960 0.050 Uiso 0.5 1 calc R U P
O22 O 0.42612(14) 0.67221(7) -0.0770(2) 0.0311(4) Uani 1 1 d . . .
C23 C 0.4007(3) 0.70283(13) -0.2354(3) 0.0429(7) Uani 1 1 d . . .
H231 H 0.411451 0.746197 -0.217184 0.064 Uiso 1 1 calc R U .
H232 H 0.315222 0.694539 -0.289032 0.064 Uiso 1 1 calc R U .
H233 H 0.457976 0.688660 -0.308103 0.064 Uiso 1 1 calc R U .
N31 N 0.10371(19) 0.70484(10) 0.4762(3) 0.0334(5) Uani 1 1 d . . .
O32 O 0.02507(16) 0.72818(8) 0.5504(2) 0.0403(5) Uani 1 1 d . . .
O33 O 0.19096(16) 0.73586(9) 0.4394(2) 0.0445(5) Uani 1 1 d . . .
O34 O 0.0958(2) 0.65058(9) 0.4389(3) 0.0689(7) Uani 1 1 d . . .
O35 O 0.23940(16) 0.65894(8) 0.1465(2) 0.0338(4) Uani 1 1 d G . .
H351 H 0.220795 0.688419 0.086584 0.051 Uiso 1 1 d G U .
H352 H 0.212769 0.666514 0.233250 0.051 Uiso 1 1 d G U .

loop_
_atom_site_aniso_label
_atom_site_aniso_U_11
_atom_site_aniso_U_22
_atom_site_aniso_U_33
_atom_site_aniso_U_23
_atom_site_aniso_U_13
_atom_site_aniso_U_12
O1 0.0185(8) 0.0343(9) 0.0319(10) 0.0137(8) -0.0015(7) -0.0056(8)
C2 0.0213(11) 0.0130(11) 0.0259(12) 0.0012(10) 0.0059(10) 0.0009(9)
C3 0.0231(12) 0.0205(12) 0.0260(13) 0.0025(10) 0.0050(10) 0.0051(10)
C4 0.0324(14) 0.0207(12) 0.0298(14) 0.0083(10) 0.0114(11) 0.0052(11)
C5 0.0287(13) 0.0196(12) 0.0386(15) 0.0022(11) 0.0155(11) -0.0015(10)
C6 0.0206(12) 0.0204(12) 0.0310(13) -0.0015(10) 0.0057(10) -0.0007(10)
C7 0.0217(12) 0.0158(11) 0.0239(12) -0.0010(10) 0.0036(10) 0.0031(10)
C8 0.0218(12) 0.0186(11) 0.0267(13) -0.0016(10) 0.0045(10) -0.0006(10)
C9 0.0206(12) 0.0197(12) 0.0264(13) 0.0012(10) 0.0015(10) -0.0010(10)
C10 0.0181(11) 0.0170(11) 0.0256(12) -0.0041(10) 0.0005(10) 0.0051(9)
C11 0.0206(11) 0.0210(12) 0.0200(12) -0.0001(9) 0.0021(10) -0.0005(10)
C12 0.0242(13) 0.0325(14) 0.0292(14) -0.0009(11) 0.0042(11) 0.0003(11)
C13 0.0309(13) 0.0195(12) 0.0220(12) -0.0020(10) 0.0055(10) -0.0029(11)
C14 0.0260(12) 0.0202(12) 0.0226(12) -0.0026(10) 0.0057(10) 0.0037(10)
C15 0.0347(13) 0.0289(13) 0.0226(13) -0.0032(11) 0.0081(11) 0.0030(11)
C16 0.0480(16) 0.0371(15) 0.0224(13) 0.0016(12) 0.0131(12) 0.0102(13)
C17 0.0407(15) 0.0471(16) 0.0194(13) -0.0028(12) -0.0014(12) 0.0162(14)
C18 0.0287(13) 0.0354(14) 0.0248(13) -0.0088(12) -0.0036(11) 0.0086(11)
C19 0.0250(12) 0.0223(12) 0.0234(12) -0.0024(10) 0.0036(10) 0.0069(10)
N20 0.0224(10) 0.0198(10) 0.0236(11) -0.0022(8) -0.0025(9) 0.0015(8)
C21 0.0268(13) 0.0298(14) 0.0401(15) -0.0052(12) -0.0044(12) -0.0076(11)
O22 0.0250(9) 0.0393(10) 0.0273(9) 0.0135(8) -0.0010(7) 0.0034(8)
C23 0.0403(15) 0.0566(18) 0.0298(15) 0.0200(14) 0.0002(13) 0.0118(14)
N31 0.0238(11) 0.0411(13) 0.0324(12) -0.0048(11) -0.0040(10) 0.0000(11)
O32 0.0291(10) 0.0394(11) 0.0554(13) 0.0065(9) 0.0156(9) 0.0062(9)
O33 0.0282(10) 0.0701(14) 0.0358(11) 0.0008(10) 0.0075(8) -0.0095(10)
O34 0.0576(14) 0.0426(13) 0.1008(19) -0.0335(13) -0.0030(13) 0.0023(11)
O35 0.0277(10) 0.0381(11) 0.0349(11) 0.0011(8) 0.0033(9) 0.0031(8)

loop_
_atom_type_symbol
_atom_type_description
_atom_type_scat_dispersion_real
_atom_type_scat_dispersion_imag
_atom_type_scat_source
C C 0.0033 0.0016 'International Tables Vol C Tables 4.2.6.8 and 6.1.1.4'
H H 0.0000 0.0000 'International Tables Vol C Tables 4.2.6.8 and 6.1.1.4'
N N 0.0061 0.0033 'International Tables Vol C Tables 4.2.6.8 and 6.1.1.4'
O O 0.0106 0.0060 'International Tables Vol C Tables 4.2.6.8 and 6.1.1.4'

loop_
_geom_angle_atom_site_label_1
_geom_angle_atom_site_label_2
_geom_angle_atom_site_label_3
_geom_angle
C2 O1 H1 109.5
O1 C2 C7 119.15(19)
O1 C2 C3 120.58(19)
C7 C2 C3 120.3(2)
O22 C3 C4 126.1(2)
O22 C3 C2 114.2(2)
C4 C3 C2 119.7(2)
C3 C4 C5 120.2(2)
C3 C4 H4 119.9
C5 C4 H4 119.9
C6 C5 C4 120.5(2)
C6 C5 H5 119.8
C4 C5 H5 119.8
C5 C6 C7 120.5(2)
C5 C6 H6 119.7
C7 C6 H6 119.7
C2 C7 C6 118.7(2)
C2 C7 C8 117.9(2)
C6 C7 C8 123.4(2)
C9 C8 C7 126.5(2)
C9 C8 H8 116.8
C7 C8 H8 116.8
C8 C9 C10 123.2(2)
C8 C9 H9 118.4
C10 C9 H9 118.4
N20 C10 C9 121.5(2)
N20 C10 C11 109.59(19)
C9 C10 C11 128.84(18)
C14 C11 C10 101.38(17)
C14 C11 C12 109.21(19)
C10 C11 C12 114.64(18)
C14 C11 C13 111.18(18)
C10 C11 C13 109.28(19)
C12 C11 C13 110.82(18)
C11 C12 H121 109.5
C11 C12 H122 109.5
H121 C12 H122 109.5
C11 C12 H123 109.5
H121 C12 H123 109.5
H122 C12 H123 109.5
C11 C13 H131 109.5
C11 C13 H132 109.5
H131 C13 H132 109.5
C11 C13 H133 109.5
H131 C13 H133 109.5
H132 C13 H133 109.5
C15 C14 C19 119.4(2)
C15 C14 C11 131.6(2)
C19 C14 C11 109.0(2)
C14 C15 C16 118.6(2)
C14 C15 H15 120.7
C16 C15 H15 120.7
C15 C16 C17 120.6(2)
C15 C16 H16 119.7
C17 C16 H16 119.7
C18 C17 C16 121.6(2)
C18 C17 H17 119.2
C16 C17 H17 119.2
C17 C18 C19 116.3(2)
C17 C18 H18 121.8
C19 C18 H18 121.8
C14 C19 C18 123.4(2)
C14 C19 N20 108.78(18)
C18 C19 N20 127.8(2)
C10 N20 C19 111.26(18)
C10 N20 C21 126.8(2)
C19 N20 C21 121.95(17)
N20 C21 H21A 109.5
N20 C21 H21B 109.5
H21A C21 H21B 109.5
N20 C21 H21C 109.5
H21A C21 H21C 109.5
H21B C21 H21C 109.5
N20 C21 H21D 109.5
H21A C21 H21D 141.1
H21B C21 H21D 56.3
H21C C21 H21D 56.3
N20 C21 H21E 109.5
H21A C21 H21E 56.3
H21B C21 H21E 141.1
H21C C21 H21E 56.3
H21D C21 H21E 109.5
N20 C21 H21F 109.5
H21A C21 H21F 56.3
H21B C21 H21F 56.3
H21C C21 H21F 141.1
H21D C21 H21F 109.5
H21E C21 H21F 109.5
C3 O22 C23 117.26(19)
O22 C23 H231 109.5
O22 C23 H232 109.5
H231 C23 H232 109.5
O22 C23 H233 109.5
H231 C23 H233 109.5
H232 C23 H233 109.5
O32 N31 O34 119.8(2)
O32 N31 O33 120.1(2)
O34 N31 O33 120.1(2)
H351 O35 H352 104.5

loop_
_geom_bond_atom_site_label_1
_geom_bond_atom_site_label_2
_geom_bond_distance
O1 C2 1.351(3)
O1 H1 0.8400
C2 C7 1.403(3)
C2 C3 1.408(3)
C3 O22 1.368(3)
C3 C4 1.376(3)
C4 C5 1.400(3)
C4 H4 0.9500
C5 C6 1.372(3)
C5 H5 0.9500
C6 C7 1.406(3)
C6 H6 0.9500
C7 C8 1.446(3)
C8 C9 1.355(3)
C8 H8 0.9500
C9 C10 1.427(3)
C9 H9 0.9500
C10 N20 1.329(3)
C10 C11 1.527(3)
C11 C14 1.513(3)
C11 C12 1.542(3)
C11 C13 1.545(3)
C12 H121 0.9800
C12 H122 0.9800
C12 H123 0.9800
C13 H131 0.9800
C13 H132 0.9800
C13 H133 0.9800
C14 C15 1.375(3)
C14 C19 1.385(3)
C15 C16 1.394(3)
C15 H15 0.9500
C16 C17 1.394(4)
C16 H16 0.9500
C17 C18 1.378(4)
C17 H17 0.9500
C18 C19 1.388(3)
C18 H18 0.9500
C19 N20 1.423(3)
N20 C21 1.467(3)
C21 H21A 0.9800
C21 H21B 0.9800
C21 H21C 0.9800
C21 H21D 0.9800
C21 H21E 0.9800
C21 H21F 0.9800
O22 C23 1.434(3)
C23 H231 0.9800
C23 H232 0.9800
C23 H233 0.9800
N31 O32 1.241(3)
N31 O34 1.244(3)
N31 O33 1.253(3)
O35 H351 0.8200
O35 H352 0.8200

loop_
_geom_torsion_atom_site_label_1
_geom_torsion_atom_site_label_2
_geom_torsion_atom_site_label_3
_geom_torsion_atom_site_label_4
_geom_torsion
O1 C2 C3 O22 -2.7(3)
C7 C2 C3 O22 176.87(19)
O1 C2 C3 C4 178.1(2)
C7 C2 C3 C4 -2.4(3)
O22 C3 C4 C5 -178.0(2)
C2 C3 C4 C5 1.1(3)
C3 C4 C5 C6 0.9(4)
C4 C5 C6 C7 -1.7(4)
O1 C2 C7 C6 -178.9(2)
C3 C2 C7 C6 1.6(3)
O1 C2 C7 C8 0.4(3)
C3 C2 C7 C8 -179.2(2)
C5 C6 C7 C2 0.5(3)
C5 C6 C7 C8 -178.7(2)
C2 C7 C8 C9 -166.4(2)
C6 C7 C8 C9 12.8(4)
C7 C8 C9 C10 179.1(2)
C8 C9 C10 N20 -172.0(2)
C8 C9 C10 C11 11.7(4)
N20 C10 C11 C14 1.5(2)
C9 C10 C11 C14 178.1(2)
N20 C10 C11 C12 119.0(2)
C9 C10 C11 C12 -64.4(3)
N20 C10 C11 C13 -115.9(2)
C9 C10 C11 C13 60.7(3)
C10 C11 C14 C15 178.1(2)
C12 C11 C14 C15 56.7(3)
C13 C11 C14 C15 -65.9(3)
C10 C11 C14 C19 -0.5(2)
C12 C11 C14 C19 -121.8(2)
C13 C11 C14 C19 115.6(2)
C19 C14 C15 C16 -0.4(3)
C11 C14 C15 C16 -178.8(2)
C14 C15 C16 C17 1.0(4)
C15 C16 C17 C18 -0.9(4)
C16 C17 C18 C19 0.2(4)
C15 C14 C19 C18 -0.4(4)
C11 C14 C19 C18 178.4(2)
C15 C14 C19 N20 -179.4(2)
C11 C14 C19 N20 -0.6(3)
C17 C18 C19 C14 0.4(4)
C17 C18 C19 N20 179.3(2)
C9 C10 N20 C19 -178.9(2)
C11 C10 N20 C19 -2.0(2)
C9 C10 N20 C21 0.7(3)
C11 C10 N20 C21 177.6(2)
C14 C19 N20 C10 1.7(3)
C18 C19 N20 C10 -177.3(2)
C14 C19 N20 C21 -177.9(2)
C18 C19 N20 C21 3.1(4)
C4 C3 O22 C23 -1.9(3)
C2 C3 O22 C23 178.9(2)
